data_2002443
loop_
_publ_author_name
'Lang, C'
'Mueller-Buschbaum, Hk'

_publ_section_title
;
Ein neuer Strukturtyp eines neuen Ruthenium(V)Oxidchlorids: Ba5 Ru2 O9
Cl2
;
_journal_name_full
;
Zeitschrift fuer Anorganische und Allgemeine Chemie
;
_journal_page_first 39
_journal_page_last 46
_journal_paper_doi 10.1002/zaac.19905870106
_journal_volume 587
_journal_year 1990
_chemical_formula_structural 'Ba5 (Ru2 O9 Cl2)'
_chemical_formula_sum 'Ba5 Cl2 O9 Ru2'
_chemical_name_systematic 'Pentabarium dichlorononaoxodiruthenate(V)'
_space_group_IT_number 62
_symmetry_cell_setting orthorhombic
_symmetry_Int_Tables_number 62
_symmetry_space_group_name_Hall '-P 2ac 2n'
_symmetry_space_group_name_H-M 'P n m a'
_cell_angle_alpha 90
_cell_angle_beta 90
_cell_angle_gamma 90
_cell_formula_units_Z 4
_cell_length_a 15.310(5)
_cell_length_b 5.945(2)
_cell_length_c 14.197(3)
_cell_volume 1292.2
_refine_ls_R_factor_all 0.0458
_cod_database_code 2002443

loop_
_symmetry_equiv_pos_as_xyz
x,y,z
1/2+x,1/2-y,1/2-z
-x,1/2+y,-z
1/2-x,-y,1/2+z
-x,-y,-z
1/2-x,1/2+y,1/2+z
x,1/2-y,z
1/2+x,y,1/2-z

loop_
_atom_site_label
_atom_site_type_symbol
_atom_site_symmetry_multiplicity
_atom_site_Wyckoff_symbol
_atom_site_fract_x
_atom_site_fract_y
_atom_site_fract_z
_atom_site_occupancy
_atom_site_attached_hydrogens
_atom_site_calc_flag
Ba1 Ba2+ 4 c 0.0698(1) 0.25 0.9400(1) 1. 0 d
Ba2 Ba2+ 4 c 0.6262(1) 0.25 0.9801(1) 1. 0 d
Ba3 Ba2+ 4 c 0.2406(1) 0.25 0.1459(1) 1. 0 d
Ba4 Ba2+ 4 c 0.5006(1) 0.25 0.2687(1) 1. 0 d
Ba5 Ba2+ 4 c 0.2936(1) 0.25 0.8289(1) 1. 0 d
Ru1 Ru5+ 4 c 0.8034(1) 0.25 0.1252(2) 1. 0 d
Ru2 Ru5+ 4 c 0.8452(1) 0.25 0.9386(2) 1. 0 d
Cl1 Cl1- 4 c 0.9937(5) 0.25 0.6877(6) 1. 0 d
Cl2 Cl1- 4 c 0.4282(5) 0.25 0.0528(6) 1. 0 d
O1 O2- 4 c 0.423(2) 0.25 0.444(2) 1. 0 d
O2 O2- 4 c 0.255(2) 0.25 0.648(2) 1. 0 d
O3 O2- 4 c 0.183(2) 0.25 0.329(2) 1. 0 d
O4 O2- 8 d 0.2732(9) 0.478(3) 0.479(1) 1. 0 d
O5 O2- 8 d 0.3412(9) 0.475(3) 0.294(1) 1. 0 d
O6 O2- 8 d 0.4085(9) 0.013(3) 0.615(1) 1. 0 d

loop_
_atom_type_symbol
_atom_type_oxidation_number
Ba2+ 2.000
Ru5+ 5.000
Cl1- -1.000
O2- -2.000
